data_4517188
loop_
_publ_author_name
'Morris, David M.'
'Merola, Joseph S.'

_publ_section_title
;
 Octametallic Cluster of Cp*Ir(glycinato) Cations.
;
_journal_issue 26
_journal_name_full 'ACS omega'
_journal_page_first 22126
_journal_page_last 22132
_journal_paper_doi 10.1021/acsomega.9b03267
_journal_volume 4
_journal_year 2019
_chemical_absolute_configuration ad
_chemical_formula_moiety 'C15 H23 Cl Ir N O2, 0.5(H2 O)'
_chemical_formula_sum 'C15 H24 Cl Ir N O2.5'
_chemical_formula_weight 486.00
_chemical_name_systematic Cp*Ir(L-pro)Cl
_space_group_crystal_system orthorhombic
_space_group_IT_number 19
_space_group_name_Hall 'P 2ac 2ab'
_space_group_name_H-M_alt 'P 21 21 21'
_atom_sites_solution_hydrogens mixed
_atom_sites_solution_primary direct
_audit_creation_date 2019-11-07
_audit_creation_method
;
Olex2 1.2
(compiled May 18 2018 14:05:52 for OlexSys, GUI svn.r5506)
;
_cell_angle_alpha 90
_cell_angle_beta 90
_cell_angle_gamma 90
_cell_formula_units_Z 8
_cell_length_a 9.75071(5)
_cell_length_b 15.60697(10)
_cell_length_c 21.23700(9)
_cell_measurement_reflns_used 128427
_cell_measurement_temperature 100.1
_cell_measurement_theta_max 32.3286
_cell_measurement_theta_min 3.4718
_cell_volume 3231.83(3)
_computing_cell_refinement
;
CrysAlisPro, Oxford Diffraction Ltd.,
Version 1.171.34.44 (release 25-10-2010 CrysAlis171 .NET)
(compiled Oct 25 2010,18:11:34)
;
_computing_data_collection
;
CrysAlisPro, Oxford Diffraction Ltd.,
Version 1.171.34.44 (release 25-10-2010 CrysAlis171 .NET)
(compiled Oct 25 2010,18:11:34)
;
_computing_data_reduction
;
CrysAlisPro, Oxford Diffraction Ltd.,
Version 1.171.34.44 (release 25-10-2010 CrysAlis171 .NET)
(compiled Oct 25 2010,18:11:34)
;
_computing_molecular_graphics 'Olex2 (Dolomanov et al., 2009)'
_computing_publication_material 'Olex2 (Dolomanov et al., 2009)'
_computing_structure_refinement 'ShelXL (Sheldrick, 2015)'
_computing_structure_solution 'ShelXS (Sheldrick, 2008)'
_diffrn_ambient_temperature 100.1
_diffrn_detector CCD
_diffrn_detector_area_resol_mean 16.0122
_diffrn_detector_type 'Oxford Diffraction Eos CCD'
_diffrn_measured_fraction_theta_full 0.998
_diffrn_measured_fraction_theta_max 0.968
_diffrn_measurement_details
;
#__ type_ start__ end____ width___ exp.time_
  1 omega   33.00   68.00   1.0000    3.0000
omega____ theta____ kappa____ phi______ frames
    -       -4.0000   48.0000  114.0000 35

#__ type_ start__ end____ width___ exp.time_
  2 omega  -21.00    4.00   1.0000    3.0000
omega____ theta____ kappa____ phi______ frames
    -       -4.0000   47.0000 -155.0000 25

#__ type_ start__ end____ width___ exp.time_
  3 omega   31.00   65.00   1.0000    3.0000
omega____ theta____ kappa____ phi______ frames
    -       -4.0000   47.0000 -160.0000 34

#__ type_ start__ end____ width___ exp.time_
  4 omega   41.00   69.00   1.0000    3.0000
omega____ theta____ kappa____ phi______ frames
    -       -4.0000   41.0000  147.0000 28

#__ type_ start__ end____ width___ exp.time_
  5 omega  -29.00    6.00   1.0000    3.0000
omega____ theta____ kappa____ phi______ frames
    -       -4.0000   50.0000  -96.0000 35

#__ type_ start__ end____ width___ exp.time_
  6 omega  -28.00   68.00   1.0000    3.0000
omega____ theta____ kappa____ phi______ frames
    -       -4.0000   48.0000   38.0000 96

#__ type_ start__ end____ width___ exp.time_
  7 omega   26.00   68.00   1.0000    3.0000
omega____ theta____ kappa____ phi______ frames
    -       -4.0000   48.0000   14.0000 42

#__ type_ start__ end____ width___ exp.time_
  8 omega   18.00   68.00   1.0000    3.0000
omega____ theta____ kappa____ phi______ frames
    -       -4.0000   48.0000 -110.0000 50

#__ type_ start__ end____ width___ exp.time_
  9 omega    6.00   67.00   1.0000    3.0000
omega____ theta____ kappa____ phi______ frames
    -       -4.0000   53.0000  -31.0000 61

#__ type_ start__ end____ width___ exp.time_
 10 omega   31.00   66.00   1.0000    3.0000
omega____ theta____ kappa____ phi______ frames
    -       -4.0000   48.0000 -137.0000 35

#__ type_ start__ end____ width___ exp.time_
 11 omega   22.00   68.00   1.0000    3.0000
omega____ theta____ kappa____ phi______ frames
    -       -4.0000   49.0000  -46.0000 46

#__ type_ start__ end____ width___ exp.time_
 12 omega   35.00   68.00   1.0000    3.0000
omega____ theta____ kappa____ phi______ frames
    -       -4.0000   41.0000  102.0000 33

#__ type_ start__ end____ width___ exp.time_
 13 omega   23.00   68.00   1.0000    3.0000
omega____ theta____ kappa____ phi______ frames
    -       -4.0000   50.0000  -96.0000 45

#__ type_ start__ end____ width___ exp.time_
 14 omega  -27.00    0.00   1.0000    3.0000
omega____ theta____ kappa____ phi______ frames
    -       -4.0000   68.0000  -55.0000 27

#__ type_ start__ end____ width___ exp.time_
 15 omega   42.00   68.00   1.0000    3.0000
omega____ theta____ kappa____ phi______ frames
    -       -4.0000   47.0000 -155.0000 26

#__ type_ start__ end____ width___ exp.time_
 16 omega  -26.00   15.00   1.0000    3.0000
omega____ theta____ kappa____ phi______ frames
    -       -4.0000   49.0000  -46.0000 41

#__ type_ start__ end____ width___ exp.time_
 17 omega   36.00   67.00   1.0000    3.0000
omega____ theta____ kappa____ phi______ frames
    -       -4.0000   68.0000  -55.0000 31

#__ type_ start__ end____ width___ exp.time_
 18 omega   42.00   68.00   1.0000    3.0000
omega____ theta____ kappa____ phi______ frames
    -       -4.0000   48.0000  -80.0000 26

#__ type_ start__ end____ width___ exp.time_
 19 omega  -28.00   13.00   1.0000    3.0000
omega____ theta____ kappa____ phi______ frames
    -       -4.0000   48.0000  114.0000 41

#__ type_ start__ end____ width___ exp.time_
 20 omega   43.00   69.00   1.0000    3.0000
omega____ theta____ kappa____ phi______ frames
    -       -4.0000   42.0000   61.0000 26

#__ type_ start__ end____ width___ exp.time_
 21 omega   38.00   64.00   1.0000    3.0000
omega____ theta____ kappa____ phi______ frames
    -       -8.0000   51.0000  125.0000 26

#__ type_ start__ end____ width___ exp.time_
 22 omega   37.00   64.00   1.0000    3.0000
omega____ theta____ kappa____ phi______ frames
    -       -8.0000   49.0000 -145.0000 27

#__ type_ start__ end____ width___ exp.time_
 23 omega   38.00   64.00   1.0000    3.0000
omega____ theta____ kappa____ phi______ frames
    -       -8.0000   51.0000  159.0000 26

#__ type_ start__ end____ width___ exp.time_
 24 omega   38.00   64.00   1.0000    3.0000
omega____ theta____ kappa____ phi______ frames
    -       -8.0000   50.0000  -69.0000 26

#__ type_ start__ end____ width___ exp.time_
 25 omega   34.00   60.00   1.0000    3.0000
omega____ theta____ kappa____ phi______ frames
    -      -12.0000   53.0000  -58.0000 26

#__ type_ start__ end____ width___ exp.time_
 26 omega   34.00   60.00   1.0000    3.0000
omega____ theta____ kappa____ phi______ frames
    -      -12.0000   52.0000    6.0000 26

#__ type_ start__ end____ width___ exp.time_
 27 omega  -30.00   -3.00   1.0000    3.0000
omega____ theta____ kappa____ phi______ frames
    -      -12.0000   52.0000    6.0000 27

#__ type_ start__ end____ width___ exp.time_
 28 omega   34.00   60.00   1.0000    3.0000
omega____ theta____ kappa____ phi______ frames
    -      -12.0000   50.0000  -84.0000 26

#__ type_ start__ end____ width___ exp.time_
 29 omega   35.00   61.00   1.0000    3.0000
omega____ theta____ kappa____ phi______ frames
    -      -12.0000   41.0000   26.0000 26

#__ type_ start__ end____ width___ exp.time_
 30 omega   34.00   61.00   1.0000    3.0000
omega____ theta____ kappa____ phi______ frames
    -      -12.0000   41.0000 -175.0000 27

#__ type_ start__ end____ width___ exp.time_
 31 omega   33.00   59.00   1.0000    3.0000
omega____ theta____ kappa____ phi______ frames
    -      -12.0000   56.0000   17.0000 26

#__ type_ start__ end____ width___ exp.time_
 32 omega   34.00   60.00   1.0000    3.0000
omega____ theta____ kappa____ phi______ frames
    -      -12.0000   41.0000  -94.0000 26

#__ type_ start__ end____ width___ exp.time_
 33 omega   30.00   57.00   1.0000    3.0000
omega____ theta____ kappa____ phi______ frames
    -      -16.0000   41.0000  142.0000 27

#__ type_ start__ end____ width___ exp.time_
 34 omega   30.00   57.00   1.0000    3.0000
omega____ theta____ kappa____ phi______ frames
    -      -16.0000   42.0000   -9.0000 27

#__ type_ start__ end____ width___ exp.time_
 35 omega   30.00   56.00   1.0000    3.0000
omega____ theta____ kappa____ phi______ frames
    -      -16.0000   43.0000   44.0000 26

#__ type_ start__ end____ width___ exp.time_
 36 omega   31.00   57.00   1.0000    3.0000
omega____ theta____ kappa____ phi______ frames
    -      -16.0000   42.0000  100.0000 26

#__ type_ start__ end____ width___ exp.time_
 37 omega   31.00   57.00   1.0000    3.0000
omega____ theta____ kappa____ phi______ frames
    -      -16.0000   42.0000   -3.0000 26

#__ type_ start__ end____ width___ exp.time_
 38 omega   31.00   57.00   1.0000    3.0000
omega____ theta____ kappa____ phi______ frames
    -      -16.0000   42.0000 -148.0000 26

#__ type_ start__ end____ width___ exp.time_
 39 omega   30.00   57.00   1.0000    3.0000
omega____ theta____ kappa____ phi______ frames
    -      -16.0000   43.0000   35.0000 27

#__ type_ start__ end____ width___ exp.time_
 40 omega   30.00   57.00   1.0000    3.0000
omega____ theta____ kappa____ phi______ frames
    -      -16.0000   42.0000 -119.0000 27

#__ type_ start__ end____ width___ exp.time_
 41 omega   30.00   57.00   1.0000    3.0000
omega____ theta____ kappa____ phi______ frames
    -      -16.0000   41.0000   54.0000 27

#__ type_ start__ end____ width___ exp.time_
 42 omega   31.00   57.00   1.0000    3.0000
omega____ theta____ kappa____ phi______ frames
    -      -16.0000   41.0000 -155.0000 26

#__ type_ start__ end____ width___ exp.time_
 43 omega   31.00   57.00   1.0000    3.0000
omega____ theta____ kappa____ phi______ frames
    -      -16.0000   42.0000   80.0000 26

#__ type_ start__ end____ width___ exp.time_
 44 omega   31.00   57.00   1.0000    3.0000
omega____ theta____ kappa____ phi______ frames
    -      -16.0000   42.0000  172.0000 26

#__ type_ start__ end____ width___ exp.time_
 45 omega   31.00   57.00   1.0000    3.0000
omega____ theta____ kappa____ phi______ frames
    -      -16.0000   42.0000  179.0000 26

#__ type_ start__ end____ width___ exp.time_
 46 omega   31.00   57.00   1.0000    3.0000
omega____ theta____ kappa____ phi______ frames
    -      -16.0000   41.0000  117.0000 26

#__ type_ start__ end____ width___ exp.time_
 47 omega   30.00   56.00   1.0000    3.0000
omega____ theta____ kappa____ phi______ frames
    -      -16.0000   42.0000  158.0000 26

#__ type_ start__ end____ width___ exp.time_
 48 omega   32.00   57.00   1.0000    3.0000
omega____ theta____ kappa____ phi______ frames
    -      -16.0000   43.0000   62.0000 25

#__ type_ start__ end____ width___ exp.time_
 49 omega   31.00   57.00   1.0000    3.0000
omega____ theta____ kappa____ phi______ frames
    -      -16.0000   41.0000  -42.0000 26

#__ type_ start__ end____ width___ exp.time_
 50 omega   31.00   57.00   1.0000    3.0000
omega____ theta____ kappa____ phi______ frames
    -      -16.0000   42.0000  -14.0000 26

#__ type_ start__ end____ width___ exp.time_
 51 omega   30.00   57.00   1.0000    3.0000
omega____ theta____ kappa____ phi______ frames
    -      -16.0000   43.0000 -135.0000 27

#__ type_ start__ end____ width___ exp.time_
 52 omega   31.00   57.00   1.0000    3.0000
omega____ theta____ kappa____ phi______ frames
    -      -16.0000   42.0000  -28.0000 26

#__ type_ start__ end____ width___ exp.time_
 53 omega   31.00   57.00   1.0000    3.0000
omega____ theta____ kappa____ phi______ frames
    -      -16.0000   41.0000   93.0000 26

#__ type_ start__ end____ width___ exp.time_
 54 omega   31.00   57.00   1.0000    3.0000
omega____ theta____ kappa____ phi______ frames
    -      -16.0000   41.0000  147.0000 26

#__ type_ start__ end____ width___ exp.time_
 55 omega   31.00   57.00   1.0000    3.0000
omega____ theta____ kappa____ phi______ frames
    -      -16.0000   41.0000 -108.0000 26

#__ type_ start__ end____ width___ exp.time_
 56 omega   27.00   53.00   1.0000    3.0000
omega____ theta____ kappa____ phi______ frames
    -      -20.0000   41.0000  170.0000 26

#__ type_ start__ end____ width___ exp.time_
 57 omega   26.00   53.00   1.0000    3.0000
omega____ theta____ kappa____ phi______ frames
    -      -20.0000   44.0000  -69.0000 27

#__ type_ start__ end____ width___ exp.time_
 58 omega   27.00   53.00   1.0000    3.0000
omega____ theta____ kappa____ phi______ frames
    -      -20.0000   44.0000 -162.0000 26

#__ type_ start__ end____ width___ exp.time_
 59 omega   26.00   53.00   1.0000    3.0000
omega____ theta____ kappa____ phi______ frames
    -      -20.0000   44.0000  -61.0000 27

#__ type_ start__ end____ width___ exp.time_
 60 omega   27.00   53.00   1.0000    3.0000
omega____ theta____ kappa____ phi______ frames
    -      -20.0000   43.0000  -54.0000 26

#__ type_ start__ end____ width___ exp.time_
 61 omega   27.00   53.00   1.0000    3.0000
omega____ theta____ kappa____ phi______ frames
    -      -20.0000   44.0000   19.0000 26

#__ type_ start__ end____ width___ exp.time_
 62 omega   27.00   53.00   1.0000    3.0000
omega____ theta____ kappa____ phi______ frames
    -      -20.0000   45.0000  135.0000 26

#__ type_ start__ end____ width___ exp.time_
 63 omega   27.00   53.00   1.0000    3.0000
omega____ theta____ kappa____ phi______ frames
    -      -20.0000   42.0000    5.0000 26

#__ type_ start__ end____ width___ exp.time_
 64 omega   26.00   53.00   1.0000    3.0000
omega____ theta____ kappa____ phi______ frames
    -      -20.0000   42.0000  128.0000 27

#__ type_ start__ end____ width___ exp.time_
 65 omega   25.00   52.00   1.0000    3.0000
omega____ theta____ kappa____ phi______ frames
    -      -20.0000   44.0000 -124.0000 27

#__ type_ start__ end____ width___ exp.time_
 66 omega   27.00   53.00   1.0000    3.0000
omega____ theta____ kappa____ phi______ frames
    -      -20.0000   44.0000  109.0000 26

#__ type_ start__ end____ width___ exp.time_
 67 omega   27.00   53.00   1.0000    3.0000
omega____ theta____ kappa____ phi______ frames
    -      -20.0000   42.0000   30.0000 26

#__ type_ start__ end____ width___ exp.time_
 68 omega   27.00   53.00   1.0000    3.0000
omega____ theta____ kappa____ phi______ frames
    -      -20.0000   44.0000   68.0000 26

#__ type_ start__ end____ width___ exp.time_
 69 omega   27.00   53.00   1.0000    3.0000
omega____ theta____ kappa____ phi______ frames
    -      -20.0000   43.0000  -19.0000 26

#__ type_ start__ end____ width___ exp.time_
 70 omega   27.00   53.00   1.0000    3.0000
omega____ theta____ kappa____ phi______ frames
    -      -20.0000   41.0000   88.0000 26

#__ type_ start__ end____ width___ exp.time_
 71 omega   27.00   53.00   1.0000    3.0000
omega____ theta____ kappa____ phi______ frames
    -      -20.0000   44.0000  -75.0000 26

#__ type_ start__ end____ width___ exp.time_
 72 omega   27.00   53.00   1.0000    3.0000
omega____ theta____ kappa____ phi______ frames
    -      -20.0000   41.0000  153.0000 26

#__ type_ start__ end____ width___ exp.time_
 73 omega   27.00   53.00   1.0000    3.0000
omega____ theta____ kappa____ phi______ frames
    -      -20.0000   44.0000   75.0000 26

#__ type_ start__ end____ width___ exp.time_
 74 omega   26.00   52.00   1.0000    3.0000
omega____ theta____ kappa____ phi______ frames
    -      -20.0000   44.0000 -140.0000 26

#__ type_ start__ end____ width___ exp.time_
 75 omega   27.00   53.00   1.0000    3.0000
omega____ theta____ kappa____ phi______ frames
    -      -20.0000   44.0000 -111.0000 26

#__ type_ start__ end____ width___ exp.time_
 76 omega   26.00   53.00   1.0000    3.0000
omega____ theta____ kappa____ phi______ frames
    -      -20.0000   43.0000  -46.0000 27

#__ type_ start__ end____ width___ exp.time_
 77 omega   22.00   48.00   1.0000    3.0000
omega____ theta____ kappa____ phi______ frames
    -      -24.0000   45.0000 -103.0000 26

#__ type_ start__ end____ width___ exp.time_
 78 omega   22.00   48.00   1.0000    3.0000
omega____ theta____ kappa____ phi______ frames
    -      -24.0000   46.0000 -130.0000 26

#__ type_ start__ end____ width___ exp.time_
 79 omega   23.00   49.00   1.0000    3.0000
omega____ theta____ kappa____ phi______ frames
    -      -24.0000   45.0000 -174.0000 26

#__ type_ start__ end____ width___ exp.time_
 80 omega   21.00   47.00   1.0000    3.0000
omega____ theta____ kappa____ phi______ frames
    -      -24.0000   46.0000  -34.0000 26

#__ type_ start__ end____ width___ exp.time_
 81 omega   22.00   48.00   1.0000    3.0000
omega____ theta____ kappa____ phi______ frames
    -      -24.0000   46.0000  167.0000 26

#__ type_ start__ end____ width___ exp.time_
 82 omega   22.00   48.00   1.0000    3.0000
omega____ theta____ kappa____ phi______ frames
    -      -24.0000   46.0000  101.0000 26

#__ type_ start__ end____ width___ exp.time_
 83 omega   22.00   48.00   1.0000    3.0000
omega____ theta____ kappa____ phi______ frames
    -      -24.0000   46.0000  123.0000 26

#__ type_ start__ end____ width___ exp.time_
 84 omega   22.00   48.00   1.0000    3.0000
omega____ theta____ kappa____ phi______ frames
    -      -24.0000   45.0000   49.0000 26

#__ type_ start__ end____ width___ exp.time_
 85 omega   22.00   48.00   1.0000    3.0000
omega____ theta____ kappa____ phi______ frames
    -      -24.0000   46.0000  -24.0000 26

#__ type_ start__ end____ width___ exp.time_
 86 omega   23.00   49.00   1.0000    3.0000
omega____ theta____ kappa____ phi______ frames
    -      -24.0000   45.0000  146.0000 26

#__ type_ start__ end____ width___ exp.time_
 87 omega   22.00   48.00   1.0000    3.0000
omega____ theta____ kappa____ phi______ frames
    -      -24.0000   46.0000   83.0000 26

#__ type_ start__ end____ width___ exp.time_
 88 omega   16.00   49.00   1.0000    3.0000
omega____ theta____ kappa____ phi______ frames
    -      -24.0000   45.0000  -82.0000 33

#__ type_ start__ end____ width___ exp.time_
 89 omega   22.00   48.00   1.0000    3.0000
omega____ theta____ kappa____ phi______ frames
    -      -24.0000   45.0000   56.0000 26

#__ type_ start__ end____ width___ exp.time_
 90 omega   23.00   49.00   1.0000    3.0000
omega____ theta____ kappa____ phi______ frames
    -      -24.0000   45.0000   40.0000 26

#__ type_ start__ end____ width___ exp.time_
 91 omega   23.00   49.00   1.0000    3.0000
omega____ theta____ kappa____ phi______ frames
    -      -24.0000   44.0000 -168.0000 26

#__ type_ start__ end____ width___ exp.time_
 92 omega   24.00   49.00   1.0000    3.0000
omega____ theta____ kappa____ phi______ frames
    -      -24.0000   44.0000  -93.0000 25

#__ type_ start__ end____ width___ exp.time_
 93 omega    9.00   44.00   1.0000    3.0000
omega____ theta____ kappa____ phi______ frames
    -      -28.0000   47.0000  -68.0000 35

#__ type_ start__ end____ width___ exp.time_
 94 omega   17.00   43.00   1.0000    3.0000
omega____ theta____ kappa____ phi______ frames
    -      -28.0000   47.0000 -113.0000 26

#__ type_ start__ end____ width___ exp.time_
 95 omega   18.00   44.00   1.0000    3.0000
omega____ theta____ kappa____ phi______ frames
    -      -28.0000   47.0000 -145.0000 26

#__ type_ start__ end____ width___ exp.time_
 96 omega   18.00   44.00   1.0000    3.0000
omega____ theta____ kappa____ phi______ frames
    -      -28.0000   47.0000 -161.0000 26

#__ type_ start__ end____ width___ exp.time_
 97 omega   18.00   44.00   1.0000    3.0000
omega____ theta____ kappa____ phi______ frames
    -      -28.0000   46.0000  140.0000 26

#__ type_ start__ end____ width___ exp.time_
 98 omega   18.00   44.00   1.0000    3.0000
omega____ theta____ kappa____ phi______ frames
    -      -28.0000   46.0000  108.0000 26

#__ type_ start__ end____ width___ exp.time_
 99 omega   18.00   44.00   1.0000    3.0000
omega____ theta____ kappa____ phi______ frames
    -      -28.0000   47.0000 -153.0000 26

#__ type_ start__ end____ width___ exp.time_
100 omega   19.00   45.00   1.0000    3.0000
omega____ theta____ kappa____ phi______ frames
    -      -28.0000   45.0000  178.0000 26

#__ type_ start__ end____ width___ exp.time_
101 omega   15.00   42.00   1.0000    3.0000
omega____ theta____ kappa____ phi______ frames
    -      -28.0000   47.0000 -136.0000 27

#__ type_ start__ end____ width___ exp.time_
102 omega   17.00   44.00   1.0000    3.0000
omega____ theta____ kappa____ phi______ frames
    -      -28.0000   47.0000  153.0000 27

#__ type_ start__ end____ width___ exp.time_
103 omega   14.00   44.00   1.0000    3.0000
omega____ theta____ kappa____ phi______ frames
    -      -28.0000   46.0000  -93.0000 30

#__ type_ start__ end____ width___ exp.time_
104 omega   19.00   44.00   1.0000    3.0000
omega____ theta____ kappa____ phi______ frames
    -      -28.0000   46.0000  -28.0000 25

#__ type_ start__ end____ width___ exp.time_
105 omega  -45.00  -19.00   1.0000    3.0000
omega____ theta____ kappa____ phi______ frames
    -      -28.0000   46.0000  -28.0000 26

#__ type_ start__ end____ width___ exp.time_
106 omega   17.00   43.00   1.0000    3.0000
omega____ theta____ kappa____ phi______ frames
    -      -29.3753   77.0000  -60.0000 26

#__ type_ start__ end____ width___ exp.time_
107 omega  -59.00  -15.00   1.0000    3.0000
omega____ theta____ kappa____ phi______ frames
    -      -29.3753   77.0000  -60.0000 44

#__ type_ start__ end____ width___ exp.time_
108 omega   17.00   43.00   1.0000    3.0000
omega____ theta____ kappa____ phi______ frames
    -      -29.3753   77.0000 -120.0000 26

#__ type_ start__ end____ width___ exp.time_
109 omega   10.00   43.00   1.0000    3.0000
omega____ theta____ kappa____ phi______ frames
    -      -29.3753   77.0000    0.0000 33

#__ type_ start__ end____ width___ exp.time_
110 omega  -62.00  -33.00   1.0000    3.0000
omega____ theta____ kappa____ phi______ frames
    -      -29.3753   77.0000    0.0000 29

#__ type_ start__ end____ width___ exp.time_
111 omega   17.00   43.00   1.0000    3.0000
omega____ theta____ kappa____ phi______ frames
    -      -29.3753   77.0000   60.0000 26

#__ type_ start__ end____ width___ exp.time_
112 omega  -61.00  -14.00   1.0000    3.0000
omega____ theta____ kappa____ phi______ frames
    -      -29.3753   77.0000   60.0000 47

#__ type_ start__ end____ width___ exp.time_
113 omega   17.00   43.00   1.0000    3.0000
omega____ theta____ kappa____ phi______ frames
    -      -29.3753   47.0000   19.0000 26

#__ type_ start__ end____ width___ exp.time_
114 omega   18.00   44.00   1.0000    3.0000
omega____ theta____ kappa____ phi______ frames
    -      -29.3753   41.0000  177.0000 26

#__ type_ start__ end____ width___ exp.time_
115 omega   15.00   42.00   1.0000    3.0000
omega____ theta____ kappa____ phi______ frames
    -      -29.3753   48.0000   37.0000 27

#__ type_ start__ end____ width___ exp.time_
116 omega   18.00   43.00   1.0000    3.0000
omega____ theta____ kappa____ phi______ frames
    -      -29.3753   48.0000   80.0000 25

#__ type_ start__ end____ width___ exp.time_
117 omega   16.00   42.00   1.0000    3.0000
omega____ theta____ kappa____ phi______ frames
    -      -29.3753   47.0000   65.0000 26

#__ type_ start__ end____ width___ exp.time_
118 omega   17.00   43.00   1.0000    3.0000
omega____ theta____ kappa____ phi______ frames
    -      -29.3753   49.0000  119.0000 26

#__ type_ start__ end____ width___ exp.time_
119 omega   17.00   43.00   1.0000    3.0000
omega____ theta____ kappa____ phi______ frames
    -      -29.3753   47.0000   -4.0000 26

#__ type_ start__ end____ width___ exp.time_
120 omega   18.00   43.00   1.0000    3.0000
omega____ theta____ kappa____ phi______ frames
    -      -29.3753   47.0000  -13.0000 25

#__ type_ start__ end____ width___ exp.time_
121 omega   17.00   43.00   1.0000    3.0000
omega____ theta____ kappa____ phi______ frames
    -      -29.3753   47.0000 -123.0000 26

#__ type_ start__ end____ width___ exp.time_
122 omega  -62.00  -10.00   1.0000    3.0000
omega____ theta____ kappa____ phi______ frames
    -      -29.3753   77.0000 -120.0000 52

#__ type_ start__ end____ width___ exp.time_
123 omega   19.00   44.00   1.0000    3.0000
omega____ theta____ kappa____ phi______ frames
    -      -29.3753   42.0000  -41.0000 25

#__ type_ start__ end____ width___ exp.time_
124 omega   17.00   43.00   1.0000    3.0000
omega____ theta____ kappa____ phi______ frames
    -      -29.3753   47.0000   95.0000 26

#__ type_ start__ end____ width___ exp.time_
125 omega   17.00   43.00   1.0000    3.0000
omega____ theta____ kappa____ phi______ frames
    -      -29.3753   47.0000  -60.0000 26

#__ type_ start__ end____ width___ exp.time_
126 omega  -62.00  -16.00   1.0000    3.0000
omega____ theta____ kappa____ phi______ frames
    -      -29.3753   77.0000 -180.0000 46

#__ type_ start__ end____ width___ exp.time_
127 omega   18.00   43.00   1.0000    3.0000
omega____ theta____ kappa____ phi______ frames
    -      -29.3753   49.0000   28.0000 25

#__ type_ start__ end____ width___ exp.time_
128 omega   17.00   43.00   1.0000    3.0000
omega____ theta____ kappa____ phi______ frames
    -      -29.3753   48.0000   54.0000 26

#__ type_ start__ end____ width___ exp.time_
129 omega   11.00   43.00   1.0000    3.0000
omega____ theta____ kappa____ phi______ frames
    -      -29.3753   77.0000  -90.0000 32

#__ type_ start__ end____ width___ exp.time_
130 omega   17.00   42.00   1.0000    3.0000
omega____ theta____ kappa____ phi______ frames
    -      -29.3753   47.0000    3.0000 25

#__ type_ start__ end____ width___ exp.time_
131 omega   16.00   42.00   1.0000    3.0000
omega____ theta____ kappa____ phi______ frames
    -      -29.3753   77.0000  120.0000 26

#__ type_ start__ end____ width___ exp.time_
132 omega  -62.00  -13.00   1.0000    3.0000
omega____ theta____ kappa____ phi______ frames
    -      -29.3753   77.0000  120.0000 49

#__ type_ start__ end____ width___ exp.time_
133 omega   14.00   42.00   1.0000    3.0000
omega____ theta____ kappa____ phi______ frames
    -      -29.3753   77.0000   30.0000 28

#__ type_ start__ end____ width___ exp.time_
134 omega  -61.00  -17.00   1.0000    3.0000
omega____ theta____ kappa____ phi______ frames
    -      -29.3753   77.0000   30.0000 44

#__ type_ start__ end____ width___ exp.time_
135 omega   18.00   43.00   1.0000    3.0000
omega____ theta____ kappa____ phi______ frames
    -      -29.3753   77.0000  150.0000 25

#__ type_ start__ end____ width___ exp.time_
136 omega   16.00   41.00   1.0000    3.0000
omega____ theta____ kappa____ phi______ frames
    -      -29.3753   77.0000 -180.0000 25
;
_diffrn_measurement_device '\k-geometry diffractometer'
_diffrn_measurement_device_type 'Xcalibur, Eos, Gemini ultra'
_diffrn_measurement_method '\w scans'
_diffrn_orient_matrix_UB_11 0.0585065000
_diffrn_orient_matrix_UB_12 -0.0261272000
_diffrn_orient_matrix_UB_13 0.0050263000
_diffrn_orient_matrix_UB_21 -0.0118410000
_diffrn_orient_matrix_UB_22 0.0013756000
_diffrn_orient_matrix_UB_23 0.0329429000
_diffrn_orient_matrix_UB_31 -0.0415209000
_diffrn_orient_matrix_UB_32 -0.0371745000
_diffrn_orient_matrix_UB_33 -0.0023275000
_diffrn_radiation_monochromator graphite
_diffrn_radiation_probe x-ray
_diffrn_radiation_type MoK\a
_diffrn_radiation_wavelength 0.71073
_diffrn_reflns_av_R_equivalents 0.0510
_diffrn_reflns_av_unetI/netI 0.0255
_diffrn_reflns_Laue_measured_fraction_full 0.998
_diffrn_reflns_Laue_measured_fraction_max 0.968
_diffrn_reflns_limit_h_max 14
_diffrn_reflns_limit_h_min -14
_diffrn_reflns_limit_k_max 19
_diffrn_reflns_limit_k_min -22
_diffrn_reflns_limit_l_max 31
_diffrn_reflns_limit_l_min -31
_diffrn_reflns_number 230666
_diffrn_reflns_point_group_measured_fraction_full 0.998
_diffrn_reflns_point_group_measured_fraction_max 0.955
_diffrn_reflns_theta_full 30.000
_diffrn_reflns_theta_max 32.402
_diffrn_reflns_theta_min 3.479
_diffrn_source 'fine-focus sealed tube'
_diffrn_source_current n/a
_diffrn_source_target Mo
_diffrn_source_type 'fine-focus sealed tube'
_diffrn_source_voltage n/a
_exptl_absorpt_coefficient_mu 8.433
_exptl_absorpt_correction_T_max 0.317
_exptl_absorpt_correction_T_min 0.087
_exptl_absorpt_correction_type gaussian
_exptl_absorpt_process_details
;
CrysAlisPro, Oxford Diffraction Ltd.,
Version 1.171.34.44 (release 25-10-2010 CrysAlis171 .NET)
(compiled Oct 25 2010,18:11:34)
Numerical absorption correction based on gaussian integration over
			a multifaceted crystal model
;
_exptl_crystal_colour 'clear light yellow'
_exptl_crystal_colour_lustre clear
_exptl_crystal_colour_modifier light
_exptl_crystal_colour_primary yellow
_exptl_crystal_density_diffrn 1.998
_exptl_crystal_description prism
_exptl_crystal_F_000 1880
_exptl_crystal_preparation 'From [Cp*IrCl2]2 and L-profline'
_exptl_crystal_recrystallization_method 'From DCM/hexane'
_exptl_crystal_size_max 0.425
_exptl_crystal_size_mid 0.2252
_exptl_crystal_size_min 0.1837
_refine_diff_density_max 0.851
_refine_diff_density_min -0.767
_refine_diff_density_rms 0.128
_refine_ls_abs_structure_details
;
 Flack x determined using 4439 quotients [(I+)-(I-)]/[(I+)+(I-)]
 (Parsons, Flack and Wagner, Acta Cryst. B69 (2013) 249-259).
;
_refine_ls_abs_structure_Flack -0.019(2)
_refine_ls_extinction_coef 0.00037(3)
_refine_ls_extinction_expression Fc^*^=kFc[1+0.001xFc^2^\l^3^/sin(2\q)]^-1/4^
_refine_ls_extinction_method 'SHELXL-2018/1 (Sheldrick 2018)'
_refine_ls_goodness_of_fit_ref 1.113
_refine_ls_hydrogen_treatment constr
_refine_ls_matrix_type full
_refine_ls_number_parameters 384
_refine_ls_number_reflns 11080
_refine_ls_number_restraints 0
_refine_ls_restrained_S_all 1.113
_refine_ls_R_factor_all 0.0244
_refine_ls_R_factor_gt 0.0201
_refine_ls_shift/su_max 0.003
_refine_ls_shift/su_mean 0.000
_refine_ls_structure_factor_coef Fsqd
_refine_ls_weighting_details 'w=1/[\s^2^(Fo^2^)+(0.0068P)^2^+3.6182P] where P=(Fo^2^+2Fc^2^)/3'
_refine_ls_weighting_scheme calc
_refine_ls_wR_factor_gt 0.0322
_refine_ls_wR_factor_ref 0.0333
_reflns_Friedel_coverage 0.789
_reflns_Friedel_fraction_full 1.000
_reflns_Friedel_fraction_max 0.939
_reflns_number_gt 10441
_reflns_number_total 11080
_reflns_threshold_expression 'I > 2\s(I)'
_cod_data_source_file ao9b03267_si_002.cif
_cod_data_source_block dmmx012_compound_1
_cod_depositor_comments
;
Adding full bibliography for 4517188--4517193.cif.

2020-05-08
Z value and formula fixed to values more according to usual
chemical conventions.                 miguel
;
_cod_original_formula_sum 'C30 H48 Cl2 Ir2 N2 O5'
_cod_original_formula_weight 972.00
_cod_original_formula_moiety '2(C15 H23 Cl Ir N O2), H2 O'
_cod_original_formula_units_Z 4
_cod_database_code 4517188
_shelx_shelxl_version_number 2018/1
_chemical_oxdiff_formula 'C15 H23 Cl Ir N O2'
_chemical_oxdiff_usercomment DMMIII07
_shelx_space_group_comment
;
The symmetry employed for this shelxl refinement is uniquely defined
by the following loop, which should always be used as a source of
symmetry information in preference to the above space-group names.
They are only intended as comments.
;
_olex2_refinement_description
;
1. Fixed Uiso
 At 1.2 times of:
  All C(H) groups, All C(H,H) groups, All N(H) groups
 At 1.5 times of:
  All C(H,H,H) groups, All O(H,H) groups
2.a Free rotating group:
 O5(H5A,H5B)
2.b Ternary CH refined with riding coordinates:
 C12(H12), N1(H1), C27(H27), N2(H2)
2.c Secondary CH2 refined with riding coordinates:
 C13(H13A,H13B), C14(H14A,H14B), C15(H15A,H15B), C28(H28A,H28B), C29(H29A,
 H29B), C30(H30A,H30B)
2.d Idealised Me refined as rotating group:
 C6(H6A,H6B,H6C), C7(H7A,H7B,H7C), C8(H8A,H8B,H8C), C9(H9A,H9B,H9C), C10(H10A,
 H10B,H10C), C21(H21A,H21B,H21C), C22(H22A,H22B,H22C), C23(H23A,H23B,H23C),
 C24(H24A,H24B,H24C), C25(H25A,H25B,H25C)
;
_olex2_computing_structure_refinement_long 'ShelXL (Sheldrick, 2008)'
_olex2_computing_structure_solution_long 'ShelXS (Sheldrick, 2008)'
_olex2_date_sample_data_collection 6/21/2012
_olex2_exptl_crystal_mounting_method fiber
_olex2_submission_original_sample_id DMMX012
_olex2_submission_special_instructions 'No special instructions were received'

loop_
_space_group_symop_operation_xyz
'x, y, z'
'-x+1/2, -y, z+1/2'
'x+1/2, -y+1/2, -z'
'-x, y+1/2, -z+1/2'

loop_
_atom_site_label
_atom_site_type_symbol
_atom_site_fract_x
_atom_site_fract_y
_atom_site_fract_z
_atom_site_U_iso_or_equiv
_atom_site_adp_type
_atom_site_occupancy
_atom_site_site_symmetry_order
_atom_site_calc_flag
_atom_site_refinement_flags_posn
C1 C 0.9598(4) 0.2908(2) 0.57019(17) 0.0163(7) Uani 1 1 d .
C2 C 0.9480(4) 0.3137(2) 0.50399(17) 0.0166(7) Uani 1 1 d .
C3 C 1.0490(4) 0.3766(2) 0.49081(17) 0.0164(7) Uani 1 1 d .
C4 C 1.1245(4) 0.3950(2) 0.54785(16) 0.0178(7) Uani 1 1 d .
C5 C 1.0712(4) 0.3390(3) 0.59637(16) 0.0180(7) Uani 1 1 d .
C6 C 0.8751(5) 0.2249(3) 0.60314(19) 0.0259(9) Uani 1 1 d .
H6A H 0.779481 0.229739 0.589366 0.039 Uiso 1 1 calc GR
H6B H 0.880333 0.234087 0.648730 0.039 Uiso 1 1 calc GR
H6C H 0.909853 0.167642 0.592959 0.039 Uiso 1 1 calc GR
C7 C 0.8468(4) 0.2762(3) 0.45918(18) 0.0231(9) Uani 1 1 d .
H7A H 0.882086 0.221632 0.443016 0.035 Uiso 1 1 calc GR
H7B H 0.832256 0.315863 0.424056 0.035 Uiso 1 1 calc GR
H7C H 0.759713 0.266317 0.481006 0.035 Uiso 1 1 calc GR
C8 C 1.0720(4) 0.4205(3) 0.42856(16) 0.0215(7) Uani 1 1 d .
H8A H 1.022227 0.389760 0.395448 0.032 Uiso 1 1 calc GR
H8B H 1.170175 0.420791 0.418775 0.032 Uiso 1 1 calc GR
H8C H 1.038416 0.479647 0.430939 0.032 Uiso 1 1 calc GR
C9 C 1.2466(4) 0.4539(3) 0.5523(2) 0.0241(9) Uani 1 1 d .
H9A H 1.326636 0.426163 0.533266 0.036 Uiso 1 1 calc GR
H9B H 1.265694 0.466604 0.596609 0.036 Uiso 1 1 calc GR
H9C H 1.226711 0.507372 0.529821 0.036 Uiso 1 1 calc GR
C10 C 1.1240(4) 0.3278(3) 0.66130(17) 0.0238(9) Uani 1 1 d .
H10A H 1.047161 0.328046 0.691042 0.036 Uiso 1 1 calc GR
H10B H 1.186882 0.374779 0.671455 0.036 Uiso 1 1 calc GR
H10C H 1.172912 0.273071 0.664345 0.036 Uiso 1 1 calc GR
C11 C 0.8350(4) 0.6052(3) 0.55351(18) 0.0221(8) Uani 1 1 d .
C12 C 0.8034(4) 0.5860(3) 0.62236(16) 0.0179(7) Uani 1 1 d .
H12 H 0.703077 0.574105 0.626700 0.022 Uiso 1 1 calc R
C13 C 1.0070(4) 0.5422(3) 0.6733(2) 0.0225(8) Uani 1 1 d .
H13A H 1.077210 0.558648 0.641921 0.027 Uiso 1 1 calc R
H13B H 1.046914 0.499314 0.702390 0.027 Uiso 1 1 calc R
C14 C 0.9564(5) 0.6203(3) 0.7094(2) 0.0272(9) Uani 1 1 d .
H14A H 1.031466 0.662193 0.715395 0.033 Uiso 1 1 calc R
H14B H 0.920097 0.603514 0.751129 0.033 Uiso 1 1 calc R
C15 C 0.8431(5) 0.6579(3) 0.66828(19) 0.0299(9) Uani 1 1 d .
H15A H 0.876722 0.708737 0.645078 0.036 Uiso 1 1 calc R
H15B H 0.763365 0.674966 0.694285 0.036 Uiso 1 1 calc R
N1 N 0.8821(3) 0.50725(19) 0.64164(13) 0.0157(6) Uani 1 1 d .
H1 H 0.826758 0.475553 0.673702 0.019 Uiso 1 1 calc R
O1 O 0.8860(3) 0.54422(16) 0.52042(11) 0.0181(5) Uani 1 1 d .
O2 O 0.8083(4) 0.6759(2) 0.53120(15) 0.0443(10) Uani 1 1 d .
Cl1 Cl 0.66540(9) 0.41228(6) 0.56067(4) 0.02132(18) Uani 1 1 d .
Ir1 Ir 0.91338(2) 0.42464(2) 0.56247(2) 0.01277(3) Uani 1 1 d .
C16 C 0.9293(4) 0.7807(3) 0.29679(18) 0.0217(8) Uani 1 1 d .
C17 C 1.0137(4) 0.7186(3) 0.26375(18) 0.0205(8) Uani 1 1 d .
C18 C 1.0890(4) 0.6706(2) 0.31017(16) 0.0198(8) Uani 1 1 d .
C19 C 1.0477(4) 0.7001(3) 0.37220(18) 0.0216(8) Uani 1 1 d .
C20 C 0.9495(5) 0.7694(3) 0.36303(19) 0.0241(9) Uani 1 1 d .
C21 C 0.8406(5) 0.8457(3) 0.2645(2) 0.0309(10) Uani 1 1 d .
H21A H 0.898550 0.886747 0.241885 0.046 Uiso 1 1 calc GR
H21B H 0.785464 0.876206 0.295946 0.046 Uiso 1 1 calc GR
H21C H 0.779684 0.816736 0.234616 0.046 Uiso 1 1 calc GR
C22 C 1.0244(4) 0.7144(3) 0.19349(19) 0.0266(9) Uani 1 1 d .
H22A H 0.932425 0.717076 0.175014 0.040 Uiso 1 1 calc GR
H22B H 1.068606 0.660475 0.181245 0.040 Uiso 1 1 calc GR
H22C H 1.079229 0.762717 0.178228 0.040 Uiso 1 1 calc GR
C23 C 1.1869(4) 0.5993(3) 0.29758(19) 0.0268(10) Uani 1 1 d .
H23A H 1.163611 0.571898 0.257461 0.040 Uiso 1 1 calc GR
H23B H 1.181039 0.557020 0.331588 0.040 Uiso 1 1 calc GR
H23C H 1.280436 0.622097 0.295414 0.040 Uiso 1 1 calc GR
C24 C 1.1065(4) 0.6718(3) 0.43368(18) 0.0270(9) Uani 1 1 d .
H24A H 1.144440 0.614002 0.429256 0.040 Uiso 1 1 calc GR
H24B H 1.034220 0.671504 0.465749 0.040 Uiso 1 1 calc GR
H24C H 1.179401 0.711432 0.446406 0.040 Uiso 1 1 calc GR
C25 C 0.8856(6) 0.8221(3) 0.4138(2) 0.0356(11) Uani 1 1 d .
H25A H 0.940861 0.873667 0.420835 0.053 Uiso 1 1 calc GR
H25B H 0.881479 0.788543 0.452800 0.053 Uiso 1 1 calc GR
H25C H 0.792661 0.838619 0.401212 0.053 Uiso 1 1 calc GR
C26 C 0.7910(4) 0.4726(3) 0.33881(18) 0.0213(8) Uani 1 1 d .
C27 C 0.7128(5) 0.5149(3) 0.39234(18) 0.0230(9) Uani 1 1 d .
H27 H 0.743238 0.487207 0.432429 0.028 Uiso 1 1 calc R
C28 C 0.6070(4) 0.6538(3) 0.40744(19) 0.0308(9) Uani 1 1 d .
H28A H 0.575149 0.680758 0.367847 0.037 Uiso 1 1 calc R
H28B H 0.614484 0.698456 0.440372 0.037 Uiso 1 1 calc R
C29 C 0.5096(5) 0.5828(4) 0.4279(2) 0.0427(13) Uani 1 1 d .
H29A H 0.518319 0.571028 0.473546 0.051 Uiso 1 1 calc R
H29B H 0.413200 0.597778 0.418276 0.051 Uiso 1 1 calc R
C30 C 0.5572(5) 0.5071(4) 0.3891(2) 0.0394(12) Uani 1 1 d .
H30A H 0.524086 0.511307 0.345089 0.047 Uiso 1 1 calc R
H30B H 0.525415 0.452334 0.407492 0.047 Uiso 1 1 calc R
N2 N 0.7423(3) 0.6091(2) 0.39785(15) 0.0189(7) Uani 1 1 d .
H2 H 0.795267 0.616823 0.437777 0.023 Uiso 1 1 calc R
O3 O 0.8801(3) 0.51889(17) 0.30986(12) 0.0211(6) Uani 1 1 d .
O4 O 0.7712(3) 0.39656(18) 0.32713(16) 0.0318(7) Uani 1 1 d .
Cl2 Cl 0.67803(10) 0.64045(7) 0.25348(4) 0.0229(2) Uani 1 1 d .
Ir2 Ir 0.87301(2) 0.65155(2) 0.32341(2) 0.01407(3) Uani 1 1 d .
O5 O 0.5190(4) 0.5022(2) 0.68298(16) 0.0419(9) Uani 1 1 d .
H5A H 0.478285 0.539569 0.658973 0.063 Uiso 1 1 d G
H5B H 0.562883 0.465473 0.659616 0.063 Uiso 1 1 d G

loop_
_atom_site_aniso_label
_atom_site_aniso_U_11
_atom_site_aniso_U_22
_atom_site_aniso_U_33
_atom_site_aniso_U_23
_atom_site_aniso_U_13
_atom_site_aniso_U_12
C1 0.0199(18) 0.0124(18) 0.0166(17) -0.0004(14) 0.0027(14) 0.0044(13)
C2 0.0194(19) 0.0145(19) 0.0159(16) -0.0014(14) 0.0004(13) 0.0032(14)
C3 0.0181(18) 0.0127(18) 0.0184(16) -0.0021(13) 0.0030(13) 0.0044(13)
C4 0.0163(17) 0.0150(18) 0.0221(17) -0.0029(13) 0.0014(14) 0.0021(14)
C5 0.0161(17) 0.018(2) 0.0198(16) -0.0024(14) -0.0004(14) 0.0058(15)
C6 0.031(2) 0.017(2) 0.0292(19) 0.0019(16) 0.0053(18) -0.0018(18)
C7 0.030(2) 0.020(2) 0.0195(17) -0.0054(15) -0.0026(15) -0.0059(17)
C8 0.0239(19) 0.0203(19) 0.0201(17) -0.0008(15) 0.0066(14) 0.0029(17)
C9 0.0158(18) 0.025(2) 0.032(2) -0.0045(17) 0.0024(15) -0.0011(15)
C10 0.0204(19) 0.030(2) 0.0207(17) -0.0018(15) -0.0029(15) 0.0102(17)
C11 0.026(2) 0.021(2) 0.0190(18) -0.0001(15) -0.0006(15) 0.0079(15)
C12 0.0228(19) 0.016(2) 0.0148(15) -0.0014(14) -0.0002(13) 0.0066(16)
C13 0.0205(19) 0.025(2) 0.0222(18) -0.0066(17) -0.0050(16) 0.0013(15)
C14 0.028(2) 0.027(2) 0.027(2) -0.0101(17) 0.0006(17) 0.0016(18)
C15 0.042(3) 0.022(2) 0.0262(19) -0.0045(18) -0.0053(18) 0.0091(19)
N1 0.0170(16) 0.0161(16) 0.0140(12) -0.0012(11) -0.0006(12) 0.0034(13)
O1 0.0237(15) 0.0168(13) 0.0136(11) 0.0010(9) 0.0027(10) 0.0042(11)
O2 0.079(3) 0.0289(19) 0.0253(15) 0.0077(13) 0.0107(17) 0.0314(18)
Cl1 0.0150(4) 0.0276(5) 0.0214(4) -0.0024(4) 0.0008(3) -0.0005(3)
Ir1 0.01311(6) 0.01343(7) 0.01178(5) -0.00117(5) 0.00008(5) 0.00155(5)
C16 0.026(2) 0.015(2) 0.0246(18) 0.0026(15) 0.0010(16) -0.0078(16)
C17 0.0182(19) 0.023(2) 0.0204(18) 0.0056(16) 0.0022(15) -0.0059(16)
C18 0.0151(17) 0.025(2) 0.0193(16) 0.0044(14) -0.0007(14) -0.0058(15)
C19 0.023(2) 0.020(2) 0.0217(18) -0.0005(16) -0.0026(15) -0.0087(16)
C20 0.033(2) 0.014(2) 0.0249(19) -0.0024(16) 0.0005(16) -0.0098(17)
C21 0.036(3) 0.018(2) 0.039(2) 0.0037(19) -0.0012(18) 0.000(2)
C22 0.021(2) 0.036(3) 0.0225(19) 0.0097(17) 0.0023(15) 0.0013(18)
C23 0.019(2) 0.040(3) 0.0209(18) 0.0094(17) 0.0027(15) 0.0054(18)
C24 0.030(2) 0.031(2) 0.0201(17) 0.0001(16) -0.0050(17) -0.0131(17)
C25 0.052(3) 0.022(2) 0.033(2) -0.0092(17) 0.002(2) -0.005(2)
C26 0.0218(19) 0.021(2) 0.0213(18) 0.0047(15) -0.0104(15) -0.0017(16)
C27 0.029(2) 0.023(2) 0.0172(17) 0.0029(15) -0.0020(16) -0.0084(17)
C28 0.025(2) 0.040(3) 0.0269(19) -0.0018(19) 0.0108(16) 0.004(2)
C29 0.026(2) 0.066(4) 0.036(3) -0.008(3) 0.0126(19) -0.008(3)
C30 0.030(3) 0.047(3) 0.041(3) -0.004(2) 0.005(2) -0.018(2)
N2 0.0195(16) 0.0224(18) 0.0147(14) -0.0015(12) 0.0036(12) -0.0035(13)
O3 0.0229(14) 0.0159(13) 0.0245(13) -0.0037(10) 0.0003(11) 0.0018(11)
O4 0.0453(19) 0.0161(15) 0.0342(16) -0.0012(13) -0.0115(16) -0.0055(13)
Cl2 0.0232(5) 0.0269(6) 0.0187(4) 0.0013(4) -0.0064(3) -0.0020(4)
Ir2 0.01544(6) 0.01464(7) 0.01214(5) -0.00075(5) 0.00085(5) -0.00207(5)
O5 0.052(2) 0.042(2) 0.0324(17) 0.0068(17) 0.0128(17) 0.0146(17)

loop_
_atom_type_symbol
_atom_type_description
_atom_type_scat_dispersion_real
_atom_type_scat_dispersion_imag
_atom_type_scat_source
C C 0.0033 0.0016 'International Tables Vol C Tables 4.2.6.8 and 6.1.1.4'
H H 0.0000 0.0000 'International Tables Vol C Tables 4.2.6.8 and 6.1.1.4'
Cl Cl 0.1484 0.1585 'International Tables Vol C Tables 4.2.6.8 and 6.1.1.4'
Ir Ir -1.4442 7.9887 'International Tables Vol C Tables 4.2.6.8 and 6.1.1.4'
N N 0.0061 0.0033 'International Tables Vol C Tables 4.2.6.8 and 6.1.1.4'
O O 0.0106 0.0060 'International Tables Vol C Tables 4.2.6.8 and 6.1.1.4'

loop_
_exptl_crystal_face_index_h
_exptl_crystal_face_index_k
_exptl_crystal_face_index_l
_exptl_crystal_face_perp_dist
_exptl_oxdiff_crystal_face_indexfrac_h
_exptl_oxdiff_crystal_face_indexfrac_k
_exptl_oxdiff_crystal_face_indexfrac_l
_exptl_oxdiff_crystal_face_x
_exptl_oxdiff_crystal_face_y
_exptl_oxdiff_crystal_face_z
-8 -18 0 0.1066 -8.0089 -17.9813 0.0395 0.0022 0.0700 1.0013
14 1 -5 0.0833 13.9978 0.9655 -5.0167 0.7678 -0.3291 -0.6068
-2 -2 -29 0.1964 -2.0016 -2.0114 -29.0125 -0.2105 -0.9344 0.2249
4 7 27 0.1731 4.0040 7.0056 27.0005 0.1868 0.8517 -0.4891
0 -3 30 0.1968 -0.0009 -2.9833 30.0239 0.2292 0.9842 0.0417
8 18 -1 0.1021 8.0089 17.9807 -1.0400 -0.0073 -0.1029 -0.9990
2 -22 -4 0.1066 1.9867 -22.0060 -3.9642 0.6717 -0.1857 0.7441
-1 22 4 0.1138 -0.9869 22.0037 3.9633 -0.6132 0.1739 -0.7856
-14 3 2 0.0909 -13.9955 3.0327 2.0076 -0.8874 0.2358 0.4651
1 -20 13 0.1627 0.9886 -19.9944 13.0435 0.6464 0.3889 0.6717
10 0 -21 0.1385 9.9975 -0.0343 -21.0214 0.4795 -0.8102 -0.3663
-10 7 18 0.1385 -9.9935 7.0324 18.0068 -0.6775 0.7210 0.1131
-13 -3 -8 0.1278 -12.9995 -2.9749 -7.9885 -0.7224 -0.1137 0.6699
-12 9 -9 0.1553 -11.9927 9.0219 -9.0118 -0.9825 -0.1420 0.1846
-5 6 27 0.1646 -4.9948 6.0261 27.0099 -0.3136 0.9569 -0.0783
2 -22 -1 0.0904 1.9868 -22.0043 -0.9623 0.6868 -0.0869 0.7371
14 1 -1 0.0794 13.9979 0.9677 -1.0142 0.7879 -0.1973 -0.6161

loop_
_geom_angle_atom_site_label_1
_geom_angle_atom_site_label_2
_geom_angle_atom_site_label_3
_geom_angle
C2 C1 C6 125.3(3)
C2 C1 Ir1 70.7(2)
C5 C1 C2 107.8(3)
C5 C1 C6 126.8(3)
C5 C1 Ir1 71.2(2)
C6 C1 Ir1 126.2(3)
C1 C2 C7 124.9(3)
C1 C2 Ir1 69.7(2)
C3 C2 C1 107.8(3)
C3 C2 C7 127.3(3)
C3 C2 Ir1 70.5(2)
C7 C2 Ir1 125.4(3)
C2 C3 C4 109.0(3)
C2 C3 C8 126.3(3)
C2 C3 Ir1 71.0(2)
C4 C3 C8 124.7(3)
C4 C3 Ir1 69.6(2)
C8 C3 Ir1 123.7(3)
C3 C4 C5 107.1(3)
C3 C4 C9 125.1(3)
C3 C4 Ir1 70.9(2)
C5 C4 C9 127.4(3)
C5 C4 Ir1 71.4(2)
C9 C4 Ir1 128.4(3)
C1 C5 C4 108.2(3)
C1 C5 C10 124.2(4)
C1 C5 Ir1 69.9(2)
C4 C5 C10 127.5(4)
C4 C5 Ir1 69.2(2)
C10 C5 Ir1 129.1(3)
C1 C6 H6A 109.5
C1 C6 H6B 109.5
C1 C6 H6C 109.5
H6A C6 H6B 109.5
H6A C6 H6C 109.5
H6B C6 H6C 109.5
C2 C7 H7A 109.5
C2 C7 H7B 109.5
C2 C7 H7C 109.5
H7A C7 H7B 109.5
H7A C7 H7C 109.5
H7B C7 H7C 109.5
C3 C8 H8A 109.5
C3 C8 H8B 109.5
C3 C8 H8C 109.5
H8A C8 H8B 109.5
H8A C8 H8C 109.5
H8B C8 H8C 109.5
C4 C9 H9A 109.5
C4 C9 H9B 109.5
C4 C9 H9C 109.5
H9A C9 H9B 109.5
H9A C9 H9C 109.5
H9B C9 H9C 109.5
C5 C10 H10A 109.5
C5 C10 H10B 109.5
C5 C10 H10C 109.5
H10A C10 H10B 109.5
H10A C10 H10C 109.5
H10B C10 H10C 109.5
O1 C11 C12 117.2(3)
O2 C11 C12 120.3(4)
O2 C11 O1 122.5(4)
C11 C12 H12 108.8
C11 C12 C15 114.4(3)
C15 C12 H12 108.8
N1 C12 C11 108.6(3)
N1 C12 H12 108.8
N1 C12 C15 107.2(3)
H13A C13 H13B 108.9
C14 C13 H13A 110.8
C14 C13 H13B 110.8
N1 C13 H13A 110.8
N1 C13 H13B 110.8
N1 C13 C14 104.8(3)
C13 C14 H14A 110.8
C13 C14 H14B 110.8
C13 C14 C15 104.8(3)
H14A C14 H14B 108.9
C15 C14 H14A 110.8
C15 C14 H14B 110.8
C12 C15 H15A 110.7
C12 C15 H15B 110.7
C14 C15 C12 105.3(3)
C14 C15 H15A 110.7
C14 C15 H15B 110.7
H15A C15 H15B 108.8
C12 N1 H1 108.3
C12 N1 Ir1 110.5(2)
C13 N1 C12 103.9(3)
C13 N1 H1 108.3
C13 N1 Ir1 117.2(2)
Ir1 N1 H1 108.3
C11 O1 Ir1 118.6(2)
C1 Ir1 C2 39.56(13)
C1 Ir1 C3 65.47(14)
C1 Ir1 C5 38.89(14)
C1 Ir1 Cl1 97.72(10)
C2 Ir1 C5 65.44(14)
C2 Ir1 Cl1 94.76(10)
C3 Ir1 C2 38.45(14)
C3 Ir1 C5 65.33(14)
C3 Ir1 Cl1 125.03(10)
C4 Ir1 C1 66.15(14)
C4 Ir1 C2 65.86(14)
C4 Ir1 C3 39.46(14)
C4 Ir1 C5 39.38(14)
C4 Ir1 N1 112.48(13)
C4 Ir1 Cl1 160.48(10)
C5 Ir1 Cl1 131.73(11)
N1 Ir1 C1 123.84(12)
N1 Ir1 C2 163.31(13)
N1 Ir1 C3 148.55(14)
N1 Ir1 C5 102.24(12)
N1 Ir1 Cl1 85.32(9)
O1 Ir1 C1 158.68(12)
O1 Ir1 C2 119.44(12)
O1 Ir1 C3 95.02(12)
O1 Ir1 C4 104.80(12)
O1 Ir1 C5 141.89(13)
O1 Ir1 N1 77.24(10)
O1 Ir1 Cl1 86.38(8)
C17 C16 C21 123.9(4)
C17 C16 Ir2 69.4(2)
C20 C16 C17 108.3(4)
C20 C16 C21 127.8(4)
C20 C16 Ir2 70.3(2)
C21 C16 Ir2 127.1(3)
C16 C17 C22 123.4(4)
C16 C17 Ir2 71.2(2)
C18 C17 C16 107.8(3)
C18 C17 C22 128.6(4)
C18 C17 Ir2 70.5(2)
C22 C17 Ir2 127.8(3)
C17 C18 C19 108.4(4)
C17 C18 C23 126.3(3)
C17 C18 Ir2 70.2(2)
C19 C18 C23 125.2(3)
C19 C18 Ir2 69.7(2)
C23 C18 Ir2 123.3(3)
C18 C19 C20 107.2(3)
C18 C19 C24 126.4(4)
C18 C19 Ir2 70.6(2)
C20 C19 C24 126.1(4)
C20 C19 Ir2 71.0(2)
C24 C19 Ir2 128.8(3)
C16 C20 C19 108.3(4)
C16 C20 C25 125.8(4)
C16 C20 Ir2 71.0(2)
C19 C20 C25 125.9(4)
C19 C20 Ir2 69.3(2)
C25 C20 Ir2 127.4(3)
C16 C21 H21A 109.5
C16 C21 H21B 109.5
C16 C21 H21C 109.5
H21A C21 H21B 109.5
H21A C21 H21C 109.5
H21B C21 H21C 109.5
C17 C22 H22A 109.5
C17 C22 H22B 109.5
C17 C22 H22C 109.5
H22A C22 H22B 109.5
H22A C22 H22C 109.5
H22B C22 H22C 109.5
C18 C23 H23A 109.5
C18 C23 H23B 109.5
C18 C23 H23C 109.5
H23A C23 H23B 109.5
H23A C23 H23C 109.5
H23B C23 H23C 109.5
C19 C24 H24A 109.5
C19 C24 H24B 109.5
C19 C24 H24C 109.5
H24A C24 H24B 109.5
H24A C24 H24C 109.5
H24B C24 H24C 109.5
C20 C25 H25A 109.5
C20 C25 H25B 109.5
C20 C25 H25C 109.5
H25A C25 H25B 109.5
H25A C25 H25C 109.5
H25B C25 H25C 109.5
O3 C26 C27 116.9(4)
O4 C26 C27 119.5(4)
O4 C26 O3 123.6(4)
C26 C27 H27 107.5
C26 C27 C30 115.5(4)
C30 C27 H27 107.5
N2 C27 C26 112.8(3)
N2 C27 H27 107.5
N2 C27 C30 105.8(4)
H28A C28 H28B 108.9
C29 C28 H28A 110.9
C29 C28 H28B 110.9
N2 C28 H28A 110.9
N2 C28 H28B 110.9
N2 C28 C29 104.4(4)
C28 C29 H29A 111.2
C28 C29 H29B 111.2
H29A C29 H29B 109.1
C30 C29 C28 102.8(4)
C30 C29 H29A 111.2
C30 C29 H29B 111.2
C27 C30 H30A 111.3
C27 C30 H30B 111.3
C29 C30 C27 102.6(4)
C29 C30 H30A 111.3
C29 C30 H30B 111.3
H30A C30 H30B 109.2
C27 N2 C28 107.2(3)
C27 N2 H2 106.4
C27 N2 Ir2 111.1(2)
C28 N2 H2 106.4
C28 N2 Ir2 118.6(3)
Ir2 N2 H2 106.4
C26 O3 Ir2 117.9(3)
C16 Ir2 Cl2 96.06(11)
C17 Ir2 C16 39.43(16)
C17 Ir2 C18 39.23(14)
C17 Ir2 C20 65.93(16)
C17 Ir2 Cl2 100.10(11)
C18 Ir2 C16 65.64(16)
C18 Ir2 C20 65.99(16)
C18 Ir2 Cl2 134.51(9)
C19 Ir2 C16 66.02(16)
C19 Ir2 C17 66.55(15)
C19 Ir2 C18 39.68(14)
C19 Ir2 C20 39.73(16)
C19 Ir2 N2 103.13(14)
C19 Ir2 Cl2 162.08(12)
C20 Ir2 C16 38.70(15)
C20 Ir2 Cl2 124.94(12)
N2 Ir2 C16 129.29(14)
N2 Ir2 C17 166.41(14)
N2 Ir2 C18 136.54(13)
N2 Ir2 C20 100.48(14)
N2 Ir2 Cl2 87.89(9)
O3 Ir2 C16 151.38(14)
O3 Ir2 C17 112.43(14)
O3 Ir2 C18 95.00(13)
O3 Ir2 C19 113.09(14)
O3 Ir2 C20 152.49(14)
O3 Ir2 N2 79.32(12)
O3 Ir2 Cl2 82.56(8)
H5A O5 H5B 109.4

loop_
_geom_bond_atom_site_label_1
_geom_bond_atom_site_label_2
_geom_bond_distance
C1 C2 1.455(5)
C1 C5 1.433(5)
C1 C6 1.493(5)
C1 Ir1 2.143(4)
C2 C3 1.418(5)
C2 C7 1.491(5)
C2 Ir1 2.157(4)
C3 C4 1.446(5)
C3 C8 1.506(5)
C3 Ir1 2.151(4)
C4 C5 1.447(5)
C4 C9 1.507(5)
C4 Ir1 2.133(4)
C5 C10 1.482(5)
C5 Ir1 2.162(4)
C6 H6A 0.9800
C6 H6B 0.9800
C6 H6C 0.9800
C7 H7A 0.9800
C7 H7B 0.9800
C7 H7C 0.9800
C8 H8A 0.9800
C8 H8B 0.9800
C8 H8C 0.9800
C9 H9A 0.9800
C9 H9B 0.9800
C9 H9C 0.9800
C10 H10A 0.9800
C10 H10B 0.9800
C10 H10C 0.9800
C11 C12 1.524(5)
C11 O1 1.283(4)
C11 O2 1.229(5)
C12 H12 1.0000
C12 C15 1.537(6)
C12 N1 1.505(5)
C13 H13A 0.9900
C13 H13B 0.9900
C13 C14 1.521(6)
C13 N1 1.494(5)
C14 H14A 0.9900
C14 H14B 0.9900
C14 C15 1.526(6)
C15 H15A 0.9900
C15 H15B 0.9900
N1 H1 1.0000
N1 Ir1 2.141(3)
O1 Ir1 2.086(2)
Cl1 Ir1 2.4259(8)
C16 C17 1.453(6)
C16 C20 1.431(6)
C16 C21 1.499(6)
C16 Ir2 2.165(4)
C17 C18 1.439(5)
C17 C22 1.497(5)
C17 Ir2 2.141(4)
C18 C19 1.452(5)
C18 C23 1.491(6)
C18 Ir2 2.145(4)
C19 C20 1.457(6)
C19 C24 1.493(5)
C19 Ir2 2.133(4)
C20 C25 1.493(6)
C20 Ir2 2.155(4)
C21 H21A 0.9800
C21 H21B 0.9800
C21 H21C 0.9800
C22 H22A 0.9800
C22 H22B 0.9800
C22 H22C 0.9800
C23 H23A 0.9800
C23 H23B 0.9800
C23 H23C 0.9800
C24 H24A 0.9800
C24 H24B 0.9800
C24 H24C 0.9800
C25 H25A 0.9800
C25 H25B 0.9800
C25 H25C 0.9800
C26 C27 1.520(6)
C26 O3 1.286(5)
C26 O4 1.227(5)
C27 H27 1.0000
C27 C30 1.524(6)
C27 N2 1.503(5)
C28 H28A 0.9900
C28 H28B 0.9900
C28 C29 1.522(7)
C28 N2 1.506(5)
C29 H29A 0.9900
C29 H29B 0.9900
C29 C30 1.515(8)
C30 H30A 0.9900
C30 H30B 0.9900
N2 H2 1.0000
N2 Ir2 2.136(3)
O3 Ir2 2.091(3)
Cl2 Ir2 2.4186(9)
O5 H5A 0.8701
O5 H5B 0.8709
